data_7204232
loop_
_publ_author_name
'Alves, M. Jos\'e'
'Azoia, Nuno G.'
'Bickley, Jamie F.'
'Fortes, A. Gil'
'Gilchrist, Thomas L.'
'Mendon\,ca, Ricardo'

_publ_section_title
;
 Diels--Alder reactions of alkyl 2H-azirine-3-carboxylates with furans
;
_journal_issue 22
_journal_name_full 'Journal of the Chemical Society, Perkin Transactions 1'
_journal_page_first 2969
_journal_paper_doi 10.1039/b106985n
_journal_year 2001
_chemical_formula_sum 'C14 H13 Cl2 N O4'
_chemical_formula_weight 330.15
_chemical_name_systematic
; 
? 
;
_space_group_IT_number 2
_symmetry_cell_setting triclinic
_symmetry_space_group_name_Hall '-P 1'
_symmetry_space_group_name_H-M 'P -1'
_atom_sites_solution_hydrogens geom
_atom_sites_solution_primary direct
_atom_sites_solution_secondary difmap
_audit_creation_method SHELXL-97
_cell_angle_alpha 84.86(3)
_cell_angle_beta 82.88(3)
_cell_angle_gamma 69.28(3)
_cell_formula_units_Z 2
_cell_length_a 9.0873(18)
_cell_length_b 9.1031(18)
_cell_length_c 9.6666(19)
_cell_measurement_temperature 213(2)
_cell_volume 741.3(3)
_computing_data_collection 'IPDS (STOE, 1997)'
_computing_data_reduction 'X-RED (STOE, 1996)'
_computing_structure_refinement 'SHELXL-97 (Sheldrick, 1997)'
_computing_structure_solution 'SHELXS-97 (Sheldrick, 1990)'
_diffrn_ambient_temperature 213(2)
_diffrn_detector_area_resol_mean 6.67
_diffrn_measured_fraction_theta_full 0.926
_diffrn_measured_fraction_theta_max 0.926
_diffrn_measurement_device_type 'Stoe IPDS'
_diffrn_measurement_method 'Image plate'
_diffrn_radiation_monochromator graphite
_diffrn_radiation_source 'fine-focus sealed tube'
_diffrn_radiation_type MoK\a
_diffrn_radiation_wavelength 0.71073
_diffrn_reflns_av_R_equivalents 0.0371
_diffrn_reflns_av_sigmaI/netI 0.0407
_diffrn_reflns_limit_h_max 10
_diffrn_reflns_limit_h_min -10
_diffrn_reflns_limit_k_max 10
_diffrn_reflns_limit_k_min -10
_diffrn_reflns_limit_l_max 11
_diffrn_reflns_limit_l_min -10
_diffrn_reflns_number 4739
_diffrn_reflns_theta_full 24.15
_diffrn_reflns_theta_max 24.15
_diffrn_reflns_theta_min 2.13
_exptl_absorpt_coefficient_mu 0.452
_exptl_absorpt_correction_type none
_exptl_crystal_density_diffrn 1.479
_exptl_crystal_density_method 'not measured'
_exptl_crystal_description Needle
_exptl_crystal_F_000 340
_exptl_crystal_size_max 0.6
_exptl_crystal_size_mid 0.25
_exptl_crystal_size_min 0.2
_refine_diff_density_max 0.446
_refine_diff_density_min -0.468
_refine_diff_density_rms 0.042
_refine_ls_extinction_coef 0.062(6)
_refine_ls_extinction_expression Fc^*^=kFc[1+0.001xFc^2^\l^3^/sin(2\q)]^-1/4^
_refine_ls_extinction_method SHELXL
_refine_ls_goodness_of_fit_ref 1.052
_refine_ls_hydrogen_treatment mixed
_refine_ls_matrix_type full
_refine_ls_number_parameters 197
_refine_ls_number_reflns 2202
_refine_ls_number_restraints 0
_refine_ls_restrained_S_all 1.052
_refine_ls_R_factor_all 0.0439
_refine_ls_R_factor_gt 0.0349
_refine_ls_shift/su_max 0.001
_refine_ls_shift/su_mean 0.000
_refine_ls_structure_factor_coef Fsqd
_refine_ls_weighting_details 'calc w=1/[\s^2^(Fo^2^)+(0.0472P)^2^+0.1796P] where P=(Fo^2^+2Fc^2^)/3'
_refine_ls_weighting_scheme calc
_refine_ls_wR_factor_gt 0.0900
_refine_ls_wR_factor_ref 0.0936
_reflns_number_gt 1778
_reflns_number_total 2202
_reflns_threshold_expression >2sigma(I)
_cod_data_source_file b106985n.txt
_cod_data_source_block nao4f3
_cod_depositor_comments
;
The following automatic conversions were performed:
'_symmetry_cell_setting' value 'Triclinic' changed to 'triclinic'
according to '/home/saulius/struct/CIF-dictionaries/cif_core.dic'
dictionary named 'cif_core.dic' version 2.4.1 from 2010-06-29.

Automatic conversion script
Id: cif_fix_enum 1527 2010-12-29 10:47:43Z saulius 
;
_cod_original_cell_volume 741.2(3)
_cod_database_code 7204232

loop_
_symmetry_equiv_pos_as_xyz
'x, y, z'
'-x, -y, -z'

loop_
_atom_site_label
_atom_site_type_symbol
_atom_site_fract_x
_atom_site_fract_y
_atom_site_fract_z
_atom_site_U_iso_or_equiv
_atom_site_adp_type
_atom_site_occupancy
_atom_site_symmetry_multiplicity
_atom_site_calc_flag
_atom_site_refinement_flags
_atom_site_disorder_assembly
_atom_site_disorder_group
C1 C 0.3702(3) 0.1029(3) 0.2876(2) 0.0350(5) Uani 1 1 d . . .
C2 C 0.5210(3) 0.0195(3) 0.2291(3) 0.0462(6) Uani 1 1 d . . .
H2 H 0.5789 -0.0796 0.2677 0.055 Uiso 1 1 calc R . .
C3 C 0.5847(3) 0.0847(3) 0.1129(3) 0.0516(7) Uani 1 1 d . . .
H3 H 0.6848 0.0274 0.0695 0.062 Uiso 1 1 calc R . .
C4 C 0.5030(3) 0.2317(3) 0.0608(2) 0.0468(6) Uani 1 1 d . . .
H4 H 0.5480 0.2772 -0.0163 0.056 Uiso 1 1 calc R . .
C5 C 0.3539(3) 0.3133(3) 0.1222(2) 0.0366(5) Uani 1 1 d . . .
C6 C 0.2798(2) 0.2489(2) 0.2337(2) 0.0294(5) Uani 1 1 d . . .
C7 C 0.1141(2) 0.3336(2) 0.2930(2) 0.0303(5) Uani 1 1 d . . .
H7 H 0.1049 0.3944 0.3756 0.036 Uiso 1 1 calc R . .
C8 C -0.0164(2) 0.2685(2) 0.2901(2) 0.0296(5) Uani 1 1 d . . .
C9 C 0.0236(2) 0.1187(2) 0.2171(2) 0.0323(5) Uani 1 1 d . . .
C10 C 0.0156(3) -0.1382(3) 0.2378(3) 0.0522(7) Uani 1 1 d . . .
H10A H -0.0147 -0.1252 0.1435 0.078 Uiso 1 1 calc R . .
H10B H -0.0389 -0.1998 0.2952 0.078 Uiso 1 1 calc R . .
H10C H 0.1289 -0.1921 0.2363 0.078 Uiso 1 1 calc R . .
C11 C -0.1542(2) 0.3036(2) 0.4057(2) 0.0332(5) Uani 1 1 d . . .
H11 H -0.1363 0.2147 0.4760 0.040 Uiso 1 1 calc R . .
C12 C -0.3067(3) 0.3362(3) 0.3453(2) 0.0392(5) Uani 1 1 d . . .
H12 H -0.3381 0.2607 0.3091 0.047 Uiso 1 1 calc R . .
C13 C -0.3900(3) 0.4868(3) 0.3507(3) 0.0475(6) Uani 1 1 d . . .
H13 H -0.4908 0.5348 0.3192 0.057 Uiso 1 1 calc R . .
C14 C -0.3028(3) 0.5706(3) 0.4135(3) 0.0498(7) Uani 1 1 d . . .
H14 H -0.3721 0.6340 0.4900 0.060 Uiso 1 1 calc R . .
Cl1 Cl 0.29272(8) 0.01925(8) 0.43450(7) 0.0557(2) Uani 1 1 d . . .
Cl2 Cl 0.25926(8) 0.50445(8) 0.05757(8) 0.0601(3) Uani 1 1 d . . .
N1 N -0.0111(2) 0.4052(2) 0.1991(2) 0.0344(4) Uani 1 1 d . . .
H21 H 0.020(3) 0.376(3) 0.115(3) 0.043(7) Uiso 1 1 d . . .
O1 O 0.0923(2) 0.09737(19) 0.10200(16) 0.0456(4) Uani 1 1 d . . .
O2 O -0.02684(19) 0.01494(17) 0.29516(16) 0.0402(4) Uani 1 1 d . . .
O3 O -0.17503(18) 0.44594(18) 0.47049(17) 0.0430(4) Uani 1 1 d . . .
O4 O -0.2465(2) 0.6673(2) 0.3178(2) 0.0658(6) Uani 1 1 d . . .
H24 H -0.1907 0.6147 0.2524 0.099 Uiso 1 1 calc R . .

loop_
_atom_site_aniso_label
_atom_site_aniso_U_11
_atom_site_aniso_U_22
_atom_site_aniso_U_33
_atom_site_aniso_U_23
_atom_site_aniso_U_13
_atom_site_aniso_U_12
C1 0.0330(12) 0.0329(12) 0.0396(12) -0.0058(9) -0.0053(10) -0.0106(9)
C2 0.0341(13) 0.0363(13) 0.0651(16) -0.0150(11) -0.0100(12) -0.0038(10)
C3 0.0306(12) 0.0654(18) 0.0580(15) -0.0325(13) 0.0048(12) -0.0119(12)
C4 0.0365(13) 0.0715(18) 0.0391(13) -0.0120(12) 0.0044(11) -0.0274(13)
C5 0.0369(12) 0.0412(13) 0.0369(12) -0.0026(9) -0.0049(10) -0.0192(10)
C6 0.0282(11) 0.0298(11) 0.0315(10) -0.0078(8) -0.0034(9) -0.0102(9)
C7 0.0291(11) 0.0274(11) 0.0333(11) -0.0058(8) -0.0031(9) -0.0074(9)
C8 0.0296(11) 0.0305(11) 0.0287(10) -0.0041(8) -0.0021(9) -0.0099(9)
C9 0.0278(11) 0.0382(12) 0.0322(11) -0.0062(9) -0.0037(10) -0.0115(9)
C10 0.0678(18) 0.0349(13) 0.0576(15) -0.0135(11) -0.0079(14) -0.0193(12)
C11 0.0343(12) 0.0334(12) 0.0326(11) -0.0117(9) 0.0040(10) -0.0125(9)
C12 0.0340(12) 0.0495(14) 0.0389(12) -0.0124(10) 0.0040(10) -0.0204(11)
C13 0.0277(12) 0.0564(16) 0.0553(15) -0.0100(12) 0.0025(11) -0.0111(11)
C14 0.0306(13) 0.0430(14) 0.0711(17) -0.0208(12) 0.0082(13) -0.0069(11)
Cl1 0.0520(4) 0.0547(4) 0.0581(4) 0.0224(3) -0.0138(3) -0.0191(3)
Cl2 0.0555(4) 0.0569(4) 0.0727(5) 0.0265(3) -0.0147(3) -0.0296(3)
N1 0.0297(10) 0.0335(10) 0.0374(10) 0.0007(8) -0.0029(8) -0.0086(8)
O1 0.0477(10) 0.0569(11) 0.0361(9) -0.0199(7) 0.0099(8) -0.0234(8)
O2 0.0502(10) 0.0348(9) 0.0388(8) -0.0099(6) 0.0023(7) -0.0191(7)
O3 0.0348(9) 0.0453(10) 0.0498(9) -0.0255(7) 0.0016(7) -0.0112(7)
O4 0.0465(11) 0.0331(10) 0.1084(17) -0.0101(9) 0.0137(11) -0.0077(8)

loop_
_atom_type_symbol
_atom_type_description
_atom_type_scat_dispersion_real
_atom_type_scat_dispersion_imag
_atom_type_scat_source
C C 0.0033 0.0016 'International Tables Vol C Tables 4.2.6.8 and 6.1.1.4'
H H 0.0000 0.0000 'International Tables Vol C Tables 4.2.6.8 and 6.1.1.4'
N N 0.0061 0.0033 'International Tables Vol C Tables 4.2.6.8 and 6.1.1.4'
O O 0.0106 0.0060 'International Tables Vol C Tables 4.2.6.8 and 6.1.1.4'
Cl Cl 0.1484 0.1585 'International Tables Vol C Tables 4.2.6.8 and 6.1.1.4'

loop_
_geom_angle_atom_site_label_1
_geom_angle_atom_site_label_2
_geom_angle_atom_site_label_3
_geom_angle
_geom_angle_site_symmetry_1
_geom_angle_site_symmetry_3
_geom_angle_publ_flag
C6 C1 C2 122.7(2) . . ?
C6 C1 Cl1 119.21(16) . . ?
C2 C1 Cl1 118.13(18) . . ?
C3 C2 C1 118.9(2) . . ?
C4 C3 C2 120.3(2) . . ?
C3 C4 C5 119.6(2) . . ?
C4 C5 C6 122.3(2) . . ?
C4 C5 Cl2 117.71(17) . . ?
C6 C5 Cl2 119.94(17) . . ?
C1 C6 C5 115.91(19) . . ?
C1 C6 C7 122.14(18) . . ?
C5 C6 C7 121.94(19) . . ?
N1 C7 C6 119.90(18) . . ?
N1 C7 C8 59.11(13) . . ?
C6 C7 C8 121.99(17) . . ?
N1 C8 C9 115.19(17) . . ?
N1 C8 C7 59.31(13) . . ?
C9 C8 C7 117.33(17) . . ?
N1 C8 C11 114.86(17) . . ?
C9 C8 C11 116.67(17) . . ?
C7 C8 C11 120.47(17) . . ?
O1 C9 O2 125.0(2) . . ?
O1 C9 C8 123.48(19) . . ?
O2 C9 C8 111.53(17) . . ?
O3 C11 C12 104.05(18) . . ?
O3 C11 C8 110.83(16) . . ?
C12 C11 C8 110.48(17) . . ?
C13 C12 C11 109.4(2) . . ?
C12 C13 C14 110.5(2) . . ?
O4 C14 O3 111.05(18) . . ?
O4 C14 C13 113.7(2) . . ?
O3 C14 C13 103.61(19) . . ?
C8 N1 C7 61.57(13) . . ?
C9 O2 C10 115.82(17) . . ?
C11 O3 C14 108.76(18) . . ?

loop_
_geom_bond_atom_site_label_1
_geom_bond_atom_site_label_2
_geom_bond_distance
_geom_bond_site_symmetry_2
_geom_bond_publ_flag
C1 C6 1.386(3) . ?
C1 C2 1.386(3) . ?
C1 Cl1 1.741(2) . ?
C2 C3 1.382(4) . ?
C3 C4 1.366(4) . ?
C4 C5 1.381(3) . ?
C5 C6 1.395(3) . ?
C5 Cl2 1.743(2) . ?
C6 C7 1.495(3) . ?
C7 N1 1.473(3) . ?
C7 C8 1.506(3) . ?
C8 N1 1.470(3) . ?
C8 C9 1.498(3) . ?
C8 C11 1.534(3) . ?
C9 O1 1.203(2) . ?
C9 O2 1.329(2) . ?
C10 O2 1.451(3) . ?
C11 O3 1.431(3) . ?
C11 C12 1.492(3) . ?
C12 C13 1.313(3) . ?
C13 C14 1.487(4) . ?
C14 O4 1.396(3) . ?
C14 O3 1.433(3) . ?

loop_
_geom_hbond_atom_site_label_D
_geom_hbond_atom_site_label_H
_geom_hbond_atom_site_label_A
_geom_hbond_distance_DH
_geom_hbond_distance_HA
_geom_hbond_distance_DA
_geom_hbond_angle_DHA
_geom_hbond_site_symmetry_A
N1 H21 O1 0.86(3) 2.39(2) 2.829(3) 112.0(19) .
O4 H24 N1 0.83 2.08 2.803(3) 145.1 .

loop_
_geom_torsion_atom_site_label_1
_geom_torsion_atom_site_label_2
_geom_torsion_atom_site_label_3
_geom_torsion_atom_site_label_4
_geom_torsion
_geom_torsion_site_symmetry_1
_geom_torsion_site_symmetry_2
_geom_torsion_site_symmetry_3
_geom_torsion_site_symmetry_4
_geom_torsion_publ_flag
C6 C1 C2 C3 0.5(4) . . . . ?
Cl1 C1 C2 C3 -179.62(18) . . . . ?
C1 C2 C3 C4 2.9(4) . . . . ?
C2 C3 C4 C5 -2.1(4) . . . . ?
C3 C4 C5 C6 -2.2(4) . . . . ?
C3 C4 C5 Cl2 176.6(2) . . . . ?
C2 C1 C6 C5 -4.5(3) . . . . ?
Cl1 C1 C6 C5 175.62(16) . . . . ?
C2 C1 C6 C7 176.6(2) . . . . ?
Cl1 C1 C6 C7 -3.3(3) . . . . ?
C4 C5 C6 C1 5.4(3) . . . . ?
Cl2 C5 C6 C1 -173.45(17) . . . . ?
C4 C5 C6 C7 -175.7(2) . . . . ?
Cl2 C5 C6 C7 5.5(3) . . . . ?
C1 C6 C7 N1 -133.7(2) . . . . ?
C5 C6 C7 N1 47.4(3) . . . . ?
C1 C6 C7 C8 -63.5(3) . . . . ?
C5 C6 C7 C8 117.6(2) . . . . ?
C6 C7 C8 N1 -108.1(2) . . . . ?
N1 C7 C8 C9 104.5(2) . . . . ?
C6 C7 C8 C9 -3.6(3) . . . . ?
N1 C7 C8 C11 -102.6(2) . . . . ?
C6 C7 C8 C11 149.3(2) . . . . ?
N1 C8 C9 O1 17.9(3) . . . . ?
C7 C8 C9 O1 -49.0(3) . . . . ?
C11 C8 C9 O1 157.0(2) . . . . ?
N1 C8 C9 O2 -161.77(17) . . . . ?
C7 C8 C9 O2 131.30(19) . . . . ?
C11 C8 C9 O2 -22.6(3) . . . . ?
N1 C8 C11 O3 -43.3(2) . . . . ?
C9 C8 C11 O3 177.42(18) . . . . ?
C7 C8 C11 O3 24.3(3) . . . . ?
N1 C8 C11 C12 71.5(2) . . . . ?
C9 C8 C11 C12 -67.8(2) . . . . ?
C7 C8 C11 C12 139.15(19) . . . . ?
O3 C11 C12 C13 11.2(2) . . . . ?
C8 C11 C12 C13 -107.8(2) . . . . ?
C11 C12 C13 C14 0.4(3) . . . . ?
C12 C13 C14 O4 108.8(2) . . . . ?
C12 C13 C14 O3 -11.9(3) . . . . ?
C9 C8 N1 C7 -108.1(2) . . . . ?
C11 C8 N1 C7 112.0(2) . . . . ?
C6 C7 N1 C8 111.6(2) . . . . ?
O1 C9 O2 C10 4.4(3) . . . . ?
C8 C9 O2 C10 -175.9(2) . . . . ?
C12 C11 O3 C14 -18.7(2) . . . . ?
C8 C11 O3 C14 100.0(2) . . . . ?
O4 C14 O3 C11 -103.5(2) . . . . ?
C13 C14 O3 C11 18.9(2) . . . . ?
